data_9008077
loop_
_publ_author_name
'Morimoto, N.'
'Appleman, D. E.'
'Evans, H. T.'

_publ_section_title
;
 The crystal structures of clinoenstatite and pigeonite
;
_journal_name_full 'Zeitschrift fur Kristallographie'
_journal_page_first 120
_journal_page_last 147
_journal_volume 114
_journal_year 1960
_chemical_compound_source 'Bishopville, South Carolina meteorite, heat-treated'
_chemical_formula_sum 'Mg O3 Si'
_chemical_name_mineral Clinoenstatite
_space_group_IT_number 14
_symmetry_space_group_name_Hall '-P 2ybc'
_symmetry_space_group_name_H-M 'P 1 21/c 1'
_cell_angle_alpha 90
_cell_angle_beta 71.67
_cell_angle_gamma 90
_cell_length_a 9.620
_cell_length_b 8.825
_cell_length_c 5.188
_cell_formula_units_Z 8
_cell_volume 418.095
_database_code_amcsd 0010589
_exptl_crystal_density_diffrn 3.190
_cod_original_formula_sum 'Mg Si O3'
_cod_database_code 9008077

loop_
_space_group_symop_operation_xyz
x,y,z
x,1/2-y,1/2+z
-x,1/2+y,1/2-z
-x,-y,-z

loop_
_atom_site_label
_atom_site_fract_x
_atom_site_fract_y
_atom_site_fract_z
_atom_site_U_iso_or_equiv
Mg2 0.24700 0.34700 0.22000 0.00285
Mg1 0.24200 0.98600 0.19300 0.00317
Si1 0.45700 0.65800 0.29400 0.00418
Si2 0.05300 0.66100 0.26400 0.00602
O1A 0.36200 0.15600 0.32000 0.00773
O1B 0.12400 0.15900 0.11200 0.01083
O2A 0.37700 0.49800 0.29800 0.02039
O2B 0.13700 0.51800 0.10300 0.00842
O3A 0.39500 0.77500 0.10100 0.00887
O3B 0.10500 0.81300 0.05100 0.00507

loop_
_cod_related_entry_id
_cod_related_entry_database
_cod_related_entry_code
1 AMCSD 0010589
